data_4038542
loop_
_publ_author_name
'Zhao, Guihua'
'Li, Biqing'
'Wang, Shuangshuang'
'Liu, Man'
'Chen, Yuan'
'Wang, Bin'

_publ_section_title
;
 PIFA-mediated dearomatizative spirocyclization of phenolic biarylic
 ketones via oxidation and C-C bond cleavage.
;
_journal_name_full 'The Journal of organic chemistry'
_journal_paper_doi 10.1021/acs.joc.0c00971
_journal_year 2020
_chemical_formula_sum 'C13 H7 Cl O3'
_chemical_formula_weight 246.64
_space_group_crystal_system monoclinic
_space_group_IT_number 14
_space_group_name_Hall '-P 2ybc'
_space_group_name_H-M_alt 'P 1 21/c 1'
_atom_sites_solution_hydrogens geom
_audit_creation_method SHELXL-2018/3
_cell_angle_alpha 90
_cell_angle_beta 102.45(3)
_cell_angle_gamma 90
_cell_formula_units_Z 8
_cell_length_a 11.126(2)
_cell_length_b 11.093(2)
_cell_length_c 18.301(4)
_cell_measurement_reflns_used 6154
_cell_measurement_temperature 113(2)
_cell_measurement_theta_max 27.8625
_cell_measurement_theta_min 1.8744
_cell_volume 2205.6(8)
_computing_cell_refinement crystalclear
_computing_data_collection crystalclear
_computing_data_reduction crystalclear
_computing_molecular_graphics 'Bruker SHELXTL'
_computing_publication_material 'Bruker SHELXTL'
_computing_structure_refinement 'SHELXL-97 (Sheldrick, 1997)'
_computing_structure_solution 'SHELXS-97 (Sheldrick, 1990)'
_diffrn_ambient_temperature 113(2)
_diffrn_measured_fraction_theta_full 0.999
_diffrn_measured_fraction_theta_max 0.992
_diffrn_measurement_device_type 'rigaku saturn'
_diffrn_measurement_method '\w scans'
_diffrn_radiation_type MoK\a
_diffrn_radiation_wavelength 0.71073
_diffrn_reflns_av_R_equivalents 0.0454
_diffrn_reflns_av_unetI/netI 0.0338
_diffrn_reflns_Laue_measured_fraction_full 0.999
_diffrn_reflns_Laue_measured_fraction_max 0.992
_diffrn_reflns_limit_h_max 14
_diffrn_reflns_limit_h_min -14
_diffrn_reflns_limit_k_max 14
_diffrn_reflns_limit_k_min -14
_diffrn_reflns_limit_l_max 24
_diffrn_reflns_limit_l_min -24
_diffrn_reflns_number 25961
_diffrn_reflns_point_group_measured_fraction_full 0.999
_diffrn_reflns_point_group_measured_fraction_max 0.992
_diffrn_reflns_theta_full 25.242
_diffrn_reflns_theta_max 27.979
_diffrn_reflns_theta_min 1.874
_diffrn_standards_decay_% 0
_diffrn_standards_interval_count 0
_diffrn_standards_interval_time 0
_diffrn_standards_number 0
_exptl_absorpt_coefficient_mu 0.337
_exptl_absorpt_correction_T_max 1
_exptl_absorpt_correction_T_min 0.8844
_exptl_absorpt_correction_type multi-scan
_exptl_absorpt_process_details crystalclear
_exptl_crystal_colour colorless
_exptl_crystal_density_diffrn 1.485
_exptl_crystal_description block
_exptl_crystal_F_000 1008
_exptl_crystal_size_max 0.200
_exptl_crystal_size_mid 0.180
_exptl_crystal_size_min 0.120
_refine_diff_density_max 0.287
_refine_diff_density_min -0.521
_refine_diff_density_rms 0.064
_refine_ls_extinction_method none
_refine_ls_goodness_of_fit_ref 1.048
_refine_ls_hydrogen_treatment constr
_refine_ls_matrix_type full
_refine_ls_number_parameters 307
_refine_ls_number_reflns 5279
_refine_ls_number_restraints 0
_refine_ls_restrained_S_all 1.048
_refine_ls_R_factor_all 0.0542
_refine_ls_R_factor_gt 0.0445
_refine_ls_shift/su_max 0.003
_refine_ls_shift/su_mean 0.000
_refine_ls_structure_factor_coef Fsqd
_refine_ls_weighting_details 'w=1/[\s^2^(Fo^2^)+(0.0797P)^2^+0.0569P] where P=(Fo^2^+2Fc^2^)/3'
_refine_ls_weighting_scheme calc
_refine_ls_wR_factor_gt 0.1173
_refine_ls_wR_factor_ref 0.1257
_reflns_Friedel_coverage 0.000
_reflns_number_gt 4414
_reflns_number_total 5279
_reflns_threshold_expression 'I > 2\s(I)'
_cod_data_source_file jo0c00971_si_002.cif
_cod_data_source_block shelxl
_cod_depositor_comments
;
The following automatic conversions were performed:

data item '_exptl_absorpt_correction_type' value 'MULTI-SCAN' was
changed to 'multi-scan' in accordance with the
/home/data/users/saulius/crontab/automatic-downloads/rss-feeds/ACS/lib/dictionaries/cif_core.dic
dictionary named 'cif_core.dic' version 2.4.2 last updated on
2011-04-26.

Automatic conversion script
Id: cif_fix_values 7556 2019-12-06 15:28:31Z antanas 
;
_cod_original_sg_symbol_H-M 'P 21/c'
_cod_database_code 4038542
_shelx_shelxl_version_number 2018/3
_shelx_space_group_comment
;
The symmetry employed for this shelxl refinement is uniquely defined
by the following loop, which should always be used as a source of
symmetry information in preference to the above space-group names.
They are only intended as comments.
;
_shelx_estimated_absorpt_t_min 0.936
_shelx_estimated_absorpt_t_max 0.961

loop_
_space_group_symop_operation_xyz
'x, y, z'
'-x, y+1/2, -z+1/2'
'-x, -y, -z'
'x, -y-1/2, z-1/2'

loop_
_atom_site_label
_atom_site_type_symbol
_atom_site_fract_x
_atom_site_fract_y
_atom_site_fract_z
_atom_site_U_iso_or_equiv
_atom_site_adp_type
_atom_site_occupancy
_atom_site_site_symmetry_order
_atom_site_calc_flag
_atom_site_refinement_flags_posn
_atom_site_refinement_flags_adp
_atom_site_refinement_flags_occupancy
_atom_site_disorder_assembly
_atom_site_disorder_group
Cl1 Cl 0.30256(4) 0.87060(4) 0.19789(2) 0.02897(13) Uani 1 1 d . . . . .
Cl2 Cl 0.33169(4) 0.65839(5) 0.43583(3) 0.03955(15) Uani 1 1 d . . . . .
O1 O -0.20049(13) 0.51156(13) 0.06538(7) 0.0398(3) Uani 1 1 d . . . . .
O2 O -0.11927(11) 0.48964(11) 0.18762(6) 0.0292(3) Uani 1 1 d . . . . .
O3 O 0.13174(11) 0.49459(11) 0.46836(6) 0.0278(3) Uani 1 1 d . . . . .
O4 O 0.89481(10) 0.86812(11) 0.40021(6) 0.0268(3) Uani 1 1 d . . . . .
O5 O 0.74234(10) 1.00289(10) 0.36734(7) 0.0238(3) Uani 1 1 d . . . . .
O6 O 0.34176(12) 1.26666(12) 0.28937(8) 0.0393(3) Uani 1 1 d . . . . .
C1 C -0.12242(16) 0.53901(16) 0.11846(10) 0.0277(4) Uani 1 1 d . . . . .
C2 C -0.01983(15) 0.62645(14) 0.12638(9) 0.0222(3) Uani 1 1 d . . . . .
C3 C 0.01736(16) 0.69700(15) 0.07275(9) 0.0256(4) Uani 1 1 d . . . . .
H3 H -0.024735 0.693851 0.021771 0.031 Uiso 1 1 calc R U . . .
C4 C 0.11768(15) 0.77215(15) 0.09575(9) 0.0247(3) Uani 1 1 d . . . . .
H4 H 0.145620 0.821693 0.060452 0.030 Uiso 1 1 calc R U . . .
C5 C 0.17728(15) 0.77477(14) 0.17062(9) 0.0220(3) Uani 1 1 d . . . . .
C6 C 0.14116(14) 0.70461(14) 0.22479(9) 0.0213(3) Uani 1 1 d . . . . .
H6 H 0.182580 0.707763 0.275891 0.026 Uiso 1 1 calc R U . . .
C7 C 0.04096(14) 0.62953(14) 0.19997(9) 0.0200(3) Uani 1 1 d . . . . .
C8 C -0.01817(15) 0.53931(14) 0.24422(9) 0.0219(3) Uani 1 1 d . . . . .
C9 C -0.06843(15) 0.60138(15) 0.30330(9) 0.0237(3) Uani 1 1 d . . . . .
H9 H -0.137865 0.652679 0.288848 0.028 Uiso 1 1 calc R U . . .
C10 C -0.01931(15) 0.58725(15) 0.37528(9) 0.0239(3) Uani 1 1 d . . . . .
H10 H -0.050283 0.633582 0.410814 0.029 Uiso 1 1 calc R U . . .
C11 C 0.08189(15) 0.50191(14) 0.40200(9) 0.0214(3) Uani 1 1 d . . . . .
C12 C 0.12094(15) 0.42641(14) 0.34536(9) 0.0228(3) Uani 1 1 d . . . . .
H12 H 0.182128 0.366456 0.360784 0.027 Uiso 1 1 calc R U . . .
C13 C 0.07217(15) 0.44053(14) 0.27297(9) 0.0235(3) Uani 1 1 d . . . . .
H13 H 0.095166 0.386355 0.238171 0.028 Uiso 1 1 calc R U . . .
C14 C 0.78795(15) 0.89275(14) 0.39386(8) 0.0211(3) Uani 1 1 d . . . . .
C15 C 0.68547(14) 0.82047(14) 0.40904(8) 0.0202(3) Uani 1 1 d . . . . .
C16 C 0.68721(16) 0.70477(15) 0.43886(9) 0.0246(4) Uani 1 1 d . . . . .
H16 H 0.761891 0.661022 0.453750 0.030 Uiso 1 1 calc R U . . .
C17 C 0.57604(17) 0.65631(15) 0.44589(9) 0.0275(4) Uani 1 1 d . . . . .
H17 H 0.572973 0.577503 0.465726 0.033 Uiso 1 1 calc R U . . .
C18 C 0.46817(16) 0.72321(16) 0.42382(9) 0.0262(4) Uani 1 1 d . . . . .
C19 C 0.46564(15) 0.83889(15) 0.39482(9) 0.0236(3) Uani 1 1 d . . . . .
H19 H 0.391290 0.883344 0.380564 0.028 Uiso 1 1 calc R U . . .
C20 C 0.57819(15) 0.88579(14) 0.38788(8) 0.0203(3) Uani 1 1 d . . . . .
C21 C 0.60903(14) 1.00918(14) 0.36033(9) 0.0201(3) Uani 1 1 d . . . . .
C22 C 0.58094(16) 1.10651(16) 0.41106(9) 0.0261(4) Uani 1 1 d . . . . .
H22 H 0.626874 1.109912 0.461201 0.031 Uiso 1 1 calc R U . . .
C23 C 0.49400(17) 1.18774(16) 0.38792(10) 0.0302(4) Uani 1 1 d . . . . .
H23 H 0.474899 1.243609 0.423096 0.036 Uiso 1 1 calc R U . . .
C24 C 0.42611(16) 1.19459(16) 0.30996(10) 0.0265(4) Uani 1 1 d . . . . .
C25 C 0.46661(15) 1.11258(14) 0.25720(9) 0.0241(3) Uani 1 1 d . . . . .
H25 H 0.430787 1.119534 0.205335 0.029 Uiso 1 1 calc R U . . .
C26 C 0.55173(15) 1.02903(14) 0.27972(9) 0.0218(3) Uani 1 1 d . . . . .
H26 H 0.577151 0.980047 0.243229 0.026 Uiso 1 1 calc R U . . .

loop_
_atom_site_aniso_label
_atom_site_aniso_U_11
_atom_site_aniso_U_22
_atom_site_aniso_U_33
_atom_site_aniso_U_23
_atom_site_aniso_U_13
_atom_site_aniso_U_12
Cl1 0.0252(2) 0.0268(2) 0.0347(2) -0.00180(17) 0.00587(18) -0.00663(16)
Cl2 0.0340(3) 0.0483(3) 0.0360(3) 0.0064(2) 0.0070(2) -0.0187(2)
O1 0.0365(8) 0.0474(8) 0.0298(7) -0.0008(6) -0.0054(6) -0.0154(6)
O2 0.0300(7) 0.0319(7) 0.0239(6) 0.0009(5) 0.0020(5) -0.0116(5)
O3 0.0310(7) 0.0296(6) 0.0220(6) 0.0024(5) 0.0037(5) -0.0005(5)
O4 0.0211(6) 0.0340(7) 0.0257(6) 0.0050(5) 0.0061(5) 0.0034(5)
O5 0.0193(6) 0.0224(6) 0.0293(6) 0.0058(5) 0.0039(5) 0.0002(4)
O6 0.0361(7) 0.0363(7) 0.0429(8) 0.0038(6) 0.0029(6) 0.0148(6)
C1 0.0272(9) 0.0288(9) 0.0252(9) 0.0011(7) 0.0013(7) -0.0038(7)
C2 0.0213(8) 0.0226(8) 0.0210(8) 0.0001(6) 0.0010(6) -0.0005(6)
C3 0.0284(9) 0.0275(8) 0.0188(8) 0.0027(7) 0.0005(7) 0.0011(7)
C4 0.0276(9) 0.0239(8) 0.0234(8) 0.0050(6) 0.0074(7) 0.0014(7)
C5 0.0204(8) 0.0194(7) 0.0262(8) -0.0011(6) 0.0053(6) 0.0001(6)
C6 0.0221(8) 0.0217(8) 0.0184(7) -0.0007(6) 0.0010(6) 0.0013(6)
C7 0.0223(8) 0.0182(7) 0.0191(7) 0.0013(6) 0.0038(6) 0.0025(6)
C8 0.0227(8) 0.0219(8) 0.0200(8) -0.0001(6) 0.0024(6) -0.0035(6)
C9 0.0199(8) 0.0227(8) 0.0294(9) 0.0019(7) 0.0071(7) 0.0023(6)
C10 0.0250(8) 0.0234(8) 0.0258(8) -0.0010(7) 0.0108(7) 0.0008(7)
C11 0.0219(8) 0.0205(7) 0.0229(8) 0.0018(6) 0.0070(7) -0.0038(6)
C12 0.0242(8) 0.0185(7) 0.0272(8) 0.0019(6) 0.0086(7) 0.0025(6)
C13 0.0305(9) 0.0173(7) 0.0257(8) -0.0003(6) 0.0123(7) -0.0004(6)
C14 0.0236(8) 0.0228(8) 0.0164(7) 0.0015(6) 0.0031(6) 0.0010(6)
C15 0.0223(8) 0.0221(8) 0.0157(7) 0.0014(6) 0.0033(6) 0.0011(6)
C16 0.0301(9) 0.0234(8) 0.0203(8) 0.0038(6) 0.0053(7) 0.0031(7)
C17 0.0380(10) 0.0241(8) 0.0212(8) 0.0036(6) 0.0081(7) -0.0054(7)
C18 0.0285(9) 0.0314(9) 0.0184(8) -0.0006(7) 0.0042(7) -0.0100(7)
C19 0.0215(8) 0.0286(8) 0.0205(8) 0.0008(6) 0.0038(6) -0.0018(7)
C20 0.0245(8) 0.0206(7) 0.0160(7) 0.0010(6) 0.0043(6) -0.0010(6)
C21 0.0192(8) 0.0199(7) 0.0206(7) 0.0015(6) 0.0027(6) 0.0004(6)
C22 0.0301(9) 0.0269(8) 0.0198(8) -0.0027(6) 0.0022(7) -0.0004(7)
C23 0.0377(10) 0.0272(9) 0.0247(8) -0.0057(7) 0.0046(8) 0.0063(8)
C24 0.0259(9) 0.0236(8) 0.0290(9) 0.0022(7) 0.0032(7) 0.0031(7)
C25 0.0276(9) 0.0234(8) 0.0197(8) 0.0024(6) 0.0013(7) -0.0016(7)
C26 0.0257(8) 0.0213(7) 0.0183(7) 0.0001(6) 0.0047(6) -0.0026(6)

loop_
_atom_type_symbol
_atom_type_description
_atom_type_scat_dispersion_real
_atom_type_scat_dispersion_imag
_atom_type_scat_source
C C 0.0033 0.0016 'International Tables Vol C Tables 4.2.6.8 and 6.1.1.4'
H H 0.0000 0.0000 'International Tables Vol C Tables 4.2.6.8 and 6.1.1.4'
O O 0.0106 0.0060 'International Tables Vol C Tables 4.2.6.8 and 6.1.1.4'
Cl Cl 0.1484 0.1585 'International Tables Vol C Tables 4.2.6.8 and 6.1.1.4'

loop_
_geom_angle_atom_site_label_1
_geom_angle_atom_site_label_2
_geom_angle_atom_site_label_3
_geom_angle
_geom_angle_site_symmetry_1
_geom_angle_site_symmetry_3
_geom_angle_publ_flag
C1 O2 C8 111.44(13) . . ?
C14 O5 C21 111.38(12) . . ?
O1 C1 O2 121.19(16) . . ?
O1 C1 C2 131.03(16) . . ?
O2 C1 C2 107.76(14) . . ?
C7 C2 C3 121.47(15) . . ?
C7 C2 C1 108.61(14) . . ?
C3 C2 C1 129.92(15) . . ?
C4 C3 C2 117.96(15) . . ?
C4 C3 H3 121.0 . . ?
C2 C3 H3 121.0 . . ?
C3 C4 C5 119.69(15) . . ?
C3 C4 H4 120.2 . . ?
C5 C4 H4 120.2 . . ?
C6 C5 C4 122.94(15) . . ?
C6 C5 Cl1 118.44(13) . . ?
C4 C5 Cl1 118.62(12) . . ?
C5 C6 C7 116.07(14) . . ?
C5 C6 H6 122.0 . . ?
C7 C6 H6 122.0 . . ?
C2 C7 C6 121.87(15) . . ?
C2 C7 C8 109.13(13) . . ?
C6 C7 C8 128.99(14) . . ?
O2 C8 C9 109.67(13) . . ?
O2 C8 C13 109.11(13) . . ?
C9 C8 C13 114.23(14) . . ?
O2 C8 C7 103.03(12) . . ?
C9 C8 C7 110.80(13) . . ?
C13 C8 C7 109.40(13) . . ?
C10 C9 C8 121.97(15) . . ?
C10 C9 H9 119.0 . . ?
C8 C9 H9 119.0 . . ?
C9 C10 C11 121.98(15) . . ?
C9 C10 H10 119.0 . . ?
C11 C10 H10 119.0 . . ?
O3 C11 C12 121.49(15) . . ?
O3 C11 C10 121.52(15) . . ?
C12 C11 C10 116.98(14) . . ?
C13 C12 C11 121.13(15) . . ?
C13 C12 H12 119.4 . . ?
C11 C12 H12 119.4 . . ?
C12 C13 C8 122.25(15) . . ?
C12 C13 H13 118.9 . . ?
C8 C13 H13 118.9 . . ?
O4 C14 O5 121.34(15) . . ?
O4 C14 C15 130.57(15) . . ?
O5 C14 C15 108.07(13) . . ?
C20 C15 C16 122.16(15) . . ?
C20 C15 C14 108.69(14) . . ?
C16 C15 C14 129.14(15) . . ?
C17 C16 C15 117.28(15) . . ?
C17 C16 H16 121.4 . . ?
C15 C16 H16 121.4 . . ?
C16 C17 C18 119.90(15) . . ?
C16 C17 H17 120.1 . . ?
C18 C17 H17 120.1 . . ?
C19 C18 C17 123.26(15) . . ?
C19 C18 Cl2 119.05(14) . . ?
C17 C18 Cl2 117.67(13) . . ?
C20 C19 C18 115.97(15) . . ?
C20 C19 H19 122.0 . . ?
C18 C19 H19 122.0 . . ?
C15 C20 C19 121.42(15) . . ?
C15 C20 C21 108.79(13) . . ?
C19 C20 C21 129.77(14) . . ?
O5 C21 C26 107.63(13) . . ?
O5 C21 C22 108.82(13) . . ?
C26 C21 C22 113.84(13) . . ?
O5 C21 C20 102.98(12) . . ?
C26 C21 C20 112.41(13) . . ?
C22 C21 C20 110.49(13) . . ?
C23 C22 C21 121.84(15) . . ?
C23 C22 H22 119.1 . . ?
C21 C22 H22 119.1 . . ?
C22 C23 C24 122.33(16) . . ?
C22 C23 H23 118.8 . . ?
C24 C23 H23 118.8 . . ?
O6 C24 C23 122.12(16) . . ?
O6 C24 C25 121.64(16) . . ?
C23 C24 C25 116.22(14) . . ?
C26 C25 C24 121.96(15) . . ?
C26 C25 H25 119.0 . . ?
C24 C25 H25 119.0 . . ?
C25 C26 C21 122.34(15) . . ?
C25 C26 H26 118.8 . . ?
C21 C26 H26 118.8 . . ?

loop_
_geom_bond_atom_site_label_1
_geom_bond_atom_site_label_2
_geom_bond_distance
_geom_bond_site_symmetry_2
_geom_bond_publ_flag
Cl1 C5 1.7384(17) . ?
Cl2 C18 1.7364(17) . ?
O1 C1 1.195(2) . ?
O2 C1 1.373(2) . ?
O2 C8 1.463(2) . ?
O3 C11 1.224(2) . ?
O4 C14 1.2010(19) . ?
O5 C14 1.3710(19) . ?
O5 C21 1.4627(19) . ?
O6 C24 1.229(2) . ?
C1 C2 1.481(2) . ?
C2 C7 1.371(2) . ?
C2 C3 1.386(2) . ?
C3 C4 1.384(2) . ?
C3 H3 0.9500 . ?
C4 C5 1.388(2) . ?
C4 H4 0.9500 . ?
C5 C6 1.386(2) . ?
C6 C7 1.387(2) . ?
C6 H6 0.9500 . ?
C7 C8 1.523(2) . ?
C8 C9 1.489(2) . ?
C8 C13 1.503(2) . ?
C9 C10 1.322(2) . ?
C9 H9 0.9500 . ?
C10 C11 1.472(2) . ?
C10 H10 0.9500 . ?
C11 C12 1.469(2) . ?
C12 C13 1.328(2) . ?
C12 H12 0.9500 . ?
C13 H13 0.9500 . ?
C14 C15 1.468(2) . ?
C15 C20 1.379(2) . ?
C15 C16 1.393(2) . ?
C16 C17 1.380(2) . ?
C16 H16 0.9500 . ?
C17 C18 1.395(3) . ?
C17 H17 0.9500 . ?
C18 C19 1.387(2) . ?
C19 C20 1.387(2) . ?
C19 H19 0.9500 . ?
C20 C21 1.523(2) . ?
C21 C26 1.492(2) . ?
C21 C22 1.500(2) . ?
C22 C23 1.323(2) . ?
C22 H22 0.9500 . ?
C23 C24 1.465(2) . ?
C23 H23 0.9500 . ?
C24 C25 1.467(2) . ?
C25 C26 1.326(2) . ?
C25 H25 0.9500 . ?
C26 H26 0.9500 . ?

loop_
_geom_torsion_atom_site_label_1
_geom_torsion_atom_site_label_2
_geom_torsion_atom_site_label_3
_geom_torsion_atom_site_label_4
_geom_torsion
_geom_torsion_site_symmetry_1
_geom_torsion_site_symmetry_2
_geom_torsion_site_symmetry_3
_geom_torsion_site_symmetry_4
_geom_torsion_publ_flag
C8 O2 C1 O1 -178.28(17) . . . . ?
C8 O2 C1 C2 0.12(18) . . . . ?
O1 C1 C2 C7 177.0(2) . . . . ?
O2 C1 C2 C7 -1.17(19) . . . . ?
O1 C1 C2 C3 -3.5(3) . . . . ?
O2 C1 C2 C3 178.34(17) . . . . ?
C7 C2 C3 C4 -0.6(3) . . . . ?
C1 C2 C3 C4 179.95(16) . . . . ?
C2 C3 C4 C5 0.0(2) . . . . ?
C3 C4 C5 C6 0.1(2) . . . . ?
C3 C4 C5 Cl1 -179.70(13) . . . . ?
C4 C5 C6 C7 0.4(2) . . . . ?
Cl1 C5 C6 C7 -179.81(11) . . . . ?
C3 C2 C7 C6 1.1(2) . . . . ?
C1 C2 C7 C6 -179.30(15) . . . . ?
C3 C2 C7 C8 -177.86(15) . . . . ?
C1 C2 C7 C8 1.71(18) . . . . ?
C5 C6 C7 C2 -1.0(2) . . . . ?
C5 C6 C7 C8 177.78(15) . . . . ?
C1 O2 C8 C9 118.87(15) . . . . ?
C1 O2 C8 C13 -115.32(15) . . . . ?
C1 O2 C8 C7 0.85(17) . . . . ?
C2 C7 C8 O2 -1.58(17) . . . . ?
C6 C7 C8 O2 179.52(15) . . . . ?
C2 C7 C8 C9 -118.80(15) . . . . ?
C6 C7 C8 C9 62.3(2) . . . . ?
C2 C7 C8 C13 114.38(15) . . . . ?
C6 C7 C8 C13 -64.5(2) . . . . ?
O2 C8 C9 C10 135.76(16) . . . . ?
C13 C8 C9 C10 12.9(2) . . . . ?
C7 C8 C9 C10 -111.17(18) . . . . ?
C8 C9 C10 C11 -5.0(2) . . . . ?
C9 C10 C11 O3 175.56(16) . . . . ?
C9 C10 C11 C12 -4.1(2) . . . . ?
O3 C11 C12 C13 -175.38(15) . . . . ?
C10 C11 C12 C13 4.2(2) . . . . ?
C11 C12 C13 C8 4.5(2) . . . . ?
O2 C8 C13 C12 -135.88(16) . . . . ?
C9 C8 C13 C12 -12.7(2) . . . . ?
C7 C8 C13 C12 112.10(17) . . . . ?
C21 O5 C14 O4 176.53(14) . . . . ?
C21 O5 C14 C15 -2.33(17) . . . . ?
O4 C14 C15 C20 -175.71(16) . . . . ?
O5 C14 C15 C20 3.01(18) . . . . ?
O4 C14 C15 C16 3.7(3) . . . . ?
O5 C14 C15 C16 -177.56(15) . . . . ?
C20 C15 C16 C17 0.7(2) . . . . ?
C14 C15 C16 C17 -178.65(15) . . . . ?
C15 C16 C17 C18 -0.3(2) . . . . ?
C16 C17 C18 C19 -0.4(3) . . . . ?
C16 C17 C18 Cl2 -178.73(13) . . . . ?
C17 C18 C19 C20 0.6(2) . . . . ?
Cl2 C18 C19 C20 178.98(12) . . . . ?
C16 C15 C20 C19 -0.4(2) . . . . ?
C14 C15 C20 C19 179.04(15) . . . . ?
C16 C15 C20 C21 178.06(15) . . . . ?
C14 C15 C20 C21 -2.46(17) . . . . ?
C18 C19 C20 C15 -0.2(2) . . . . ?
C18 C19 C20 C21 -178.39(15) . . . . ?
C14 O5 C21 C26 -118.08(13) . . . . ?
C14 O5 C21 C22 118.10(14) . . . . ?
C14 O5 C21 C20 0.85(16) . . . . ?
C15 C20 C21 O5 1.06(16) . . . . ?
C19 C20 C21 O5 179.40(16) . . . . ?
C15 C20 C21 C26 116.61(15) . . . . ?
C19 C20 C21 C26 -65.1(2) . . . . ?
C15 C20 C21 C22 -115.01(15) . . . . ?
C19 C20 C21 C22 63.3(2) . . . . ?
O5 C21 C22 C23 132.97(17) . . . . ?
C26 C21 C22 C23 12.9(2) . . . . ?
C20 C21 C22 C23 -114.66(19) . . . . ?
C21 C22 C23 C24 -5.1(3) . . . . ?
C22 C23 C24 O6 176.72(19) . . . . ?
C22 C23 C24 C25 -4.8(3) . . . . ?
O6 C24 C25 C26 -175.29(17) . . . . ?
C23 C24 C25 C26 6.3(2) . . . . ?
C24 C25 C26 C21 2.4(2) . . . . ?
O5 C21 C26 C25 -132.27(16) . . . . ?
C22 C21 C26 C25 -11.6(2) . . . . ?
C20 C21 C26 C25 115.03(17) . . . . ?
